data_7005389
loop_
_publ_author_name
'Ko, Hyun Hee'
'Lim, Jeong Hak'
'Yoo, Houng Sik'
'Kang, Jun Sung'
'Kim, Hyoung Chan'
'Koh, Eui Kwan'
'Hong, Chang Seop'

_publ_section_title
;
 Two WV-MnIII bimetallic assemblies built by octacyanotungstate(v) and
 MnIII Schiff bases: molecular structures and a spin-flop transition.
;
_journal_issue 20
_journal_name_full 'Dalton transactions (Cambridge, England : 2003)'
_journal_page_first 2070
_journal_page_last 2076
_journal_paper_doi 10.1039/b701704a
_journal_year 2007
_chemical_formula_sum 'C59 H54 Cl6 Mn3 N14 O12 W'
_chemical_formula_weight 1712.53
_chemical_name_systematic
;
?
;
_space_group_IT_number 15
_symmetry_cell_setting monoclinic
_symmetry_space_group_name_Hall '-C 2yc'
_symmetry_space_group_name_H-M 'C 1 2/c 1'
_atom_sites_solution_hydrogens geom
_atom_sites_solution_primary direct
_atom_sites_solution_secondary difmap
_audit_creation_method SHELXL-97
_cell_angle_alpha 90.00
_cell_angle_beta 116.6550(10)
_cell_angle_gamma 90.00
_cell_formula_units_Z 8
_cell_length_a 39.3856(11)
_cell_length_b 19.7550(6)
_cell_length_c 20.7631(5)
_cell_measurement_temperature 293(2)
_cell_volume 14438.1(7)
_computing_structure_refinement 'SHELXL-97 (Sheldrick, 1997)'
_diffrn_ambient_temperature 293(2)
_diffrn_measured_fraction_theta_full 0.992
_diffrn_measured_fraction_theta_max 0.992
_diffrn_radiation_monochromator graphite
_diffrn_radiation_source 'fine-focus sealed tube'
_diffrn_radiation_type MoK\a
_diffrn_radiation_wavelength 0.71073
_diffrn_reflns_av_R_equivalents 0.0594
_diffrn_reflns_av_sigmaI/netI 0.0922
_diffrn_reflns_limit_h_max 45
_diffrn_reflns_limit_h_min -52
_diffrn_reflns_limit_k_max 26
_diffrn_reflns_limit_k_min -26
_diffrn_reflns_limit_l_max 27
_diffrn_reflns_limit_l_min -23
_diffrn_reflns_number 69834
_diffrn_reflns_theta_full 28.35
_diffrn_reflns_theta_max 28.35
_diffrn_reflns_theta_min 1.18
_exptl_absorpt_coefficient_mu 2.388
_exptl_crystal_density_diffrn 1.576
_exptl_crystal_density_method 'not measured'
_exptl_crystal_F_000 6824
_refine_diff_density_max 1.532
_refine_diff_density_min -1.434
_refine_diff_density_rms 0.165
_refine_ls_extinction_method none
_refine_ls_goodness_of_fit_ref 1.052
_refine_ls_hydrogen_treatment constr
_refine_ls_matrix_type full
_refine_ls_number_parameters 863
_refine_ls_number_reflns 17932
_refine_ls_number_restraints 0
_refine_ls_restrained_S_all 1.052
_refine_ls_R_factor_all 0.1240
_refine_ls_R_factor_gt 0.0601
_refine_ls_shift/su_max 0.087
_refine_ls_shift/su_mean 0.001
_refine_ls_structure_factor_coef Fsqd
_refine_ls_weighting_details 'calc w=1/[\s^2^(Fo^2^)+(0.0836P)^2^+36.7940P] where P=(Fo^2^+2Fc^2^)/3'
_refine_ls_weighting_scheme calc
_refine_ls_wR_factor_gt 0.1453
_refine_ls_wR_factor_ref 0.1773
_reflns_number_gt 10743
_reflns_number_total 17932
_reflns_threshold_expression >2sigma(I)
_cod_data_source_file b701704a.txt
_cod_data_source_block c2-c
_cod_depositor_comments
;
The following automatic conversions were performed:
'_symmetry_cell_setting' value 'Monoclinic' changed to 'monoclinic'
according to '/home/saulius/struct/CIF-dictionaries/cif_core.dic'
dictionary named 'cif_core.dic' version 2.4.1 from 2010-06-29.

Automatic conversion script
Id: cif_fix_enum 1527 2010-12-29 10:47:43Z saulius 

The following automatic conversions were performed:

'_refine_ls_hydrogen_treatment' value 'const' was replaced with the
value 'constr' as specified in the replacement file
'src/cod-tools/trunk/data/replacement-values/replacement_values.lst'.

Automatic conversion script
Id: cif_fix_values 5376 2017-05-30 11:51:03Z andrius 
;
_cod_original_sg_symbol_H-M C2/c
_cod_database_code 7005389

loop_
_symmetry_equiv_pos_as_xyz
'x, y, z'
'-x, y, -z+1/2'
'x+1/2, y+1/2, z'
'-x+1/2, y+1/2, -z+1/2'
'-x, -y, -z'
'x, -y, z-1/2'
'-x+1/2, -y+1/2, -z'
'x+1/2, -y+1/2, z-1/2'

loop_
_atom_site_label
_atom_site_type_symbol
_atom_site_fract_x
_atom_site_fract_y
_atom_site_fract_z
_atom_site_U_iso_or_equiv
_atom_site_adp_type
_atom_site_occupancy
_atom_site_symmetry_multiplicity
_atom_site_calc_flag
_atom_site_refinement_flags
_atom_site_disorder_assembly
_atom_site_disorder_group
W1 W 0.177712(8) 0.992971(12) 0.696509(14) 0.03233(9) Uani 1 1 d . . .
C1 C 0.18413(19) 1.0650(4) 0.7787(4) 0.0431(17) Uani 1 1 d . . .
N1 N 0.18975(19) 1.1028(4) 0.8238(4) 0.065(2) Uani 1 1 d . . .
C2 C 0.20059(19) 1.0565(3) 0.6419(4) 0.0376(15) Uani 1 1 d . . .
N2 N 0.21310(17) 1.0915(3) 0.6134(3) 0.0519(16) Uani 1 1 d . . .
C3 C 0.1367(2) 1.0718(4) 0.6380(4) 0.053(2) Uani 1 1 d . . .
N3 N 0.1152(2) 1.1108(4) 0.6033(5) 0.085(3) Uani 1 1 d . . .
C4 C 0.1388(2) 0.9458(6) 0.5981(5) 0.072(3) Uani 1 1 d . . .
N4 N 0.1173(2) 0.9208(6) 0.5448(5) 0.112(4) Uani 1 1 d . . .
C5 C 0.1280(2) 0.9736(4) 0.7142(4) 0.0421(17) Uani 1 1 d . . .
N5 N 0.10276(18) 0.9599(4) 0.7239(3) 0.0549(17) Uani 1 1 d . . .
C6 C 0.1892(2) 0.9101(4) 0.7703(4) 0.0485(19) Uani 1 1 d . . .
N6 N 0.1956(2) 0.8649(4) 0.8082(4) 0.076(2) Uani 1 1 d . . .
C7 C 0.2082(2) 0.9195(4) 0.6652(4) 0.0466(18) Uani 1 1 d . . .
N7 N 0.2242(2) 0.8790(4) 0.6500(4) 0.070(2) Uani 1 1 d . . .
C8 C 0.2377(2) 1.0028(4) 0.7683(4) 0.0468(18) Uani 1 1 d . . .
N8 N 0.2692(2) 1.0101(4) 0.8035(4) 0.069(2) Uani 1 1 d . . .
Mn1 Mn 0.21169(3) 1.15591(5) 0.52067(6) 0.0472(3) Uani 1 1 d . . .
O1 O 0.21605(14) 1.2372(2) 0.5701(2) 0.0467(12) Uani 1 1 d . . .
C9 C 0.1886(2) 1.2755(4) 0.5711(4) 0.0459(18) Uani 1 1 d . . .
C10 C 0.1993(2) 1.3356(4) 0.6121(4) 0.057(2) Uani 1 1 d . . .
H10 H 0.2248 1.3473 0.6358 0.068 Uiso 1 1 calc R . .
C11 C 0.1726(2) 1.3776(4) 0.6178(4) 0.059(2) Uani 1 1 d . . .
H11 H 0.1802 1.4163 0.6462 0.071 Uiso 1 1 calc R . .
C12 C 0.1345(3) 1.3612(5) 0.5809(5) 0.066(2) Uani 1 1 d . . .
Cl1 Cl 0.10102(8) 1.41530(15) 0.58611(19) 0.1046(10) Uani 1 1 d . . .
C13 C 0.1231(2) 1.3039(5) 0.5398(5) 0.068(3) Uani 1 1 d . . .
H13 H 0.0974 1.2941 0.5148 0.081 Uiso 1 1 calc R . .
C14 C 0.1497(2) 1.2599(4) 0.5350(4) 0.053(2) Uani 1 1 d . . .
C15 C 0.1360(3) 1.2011(5) 0.4916(4) 0.061(2) Uani 1 1 d . . .
H15 H 0.1098 1.1955 0.4683 0.073 Uiso 1 1 calc R . .
N9 N 0.15543(19) 1.1556(4) 0.4813(4) 0.0605(19) Uani 1 1 d . . .
C16 C 0.1350(4) 1.0975(6) 0.4360(8) 0.136(6) Uani 1 1 d . . .
H16A H 0.1191 1.0765 0.4548 0.163 Uiso 1 1 calc R . .
H16B H 0.1189 1.1126 0.3872 0.163 Uiso 1 1 calc R . .
C17 C 0.1611(4) 1.0522(9) 0.4360(10) 0.173(9) Uani 1 1 d . . .
H17 H 0.1568 1.0667 0.3878 0.208 Uiso 1 1 calc R . .
C18 C 0.1484(6) 0.9883(8) 0.4114(12) 0.190(9) Uani 1 1 d . . .
H18A H 0.1571 0.9575 0.4514 0.286 Uiso 1 1 calc R . .
H18B H 0.1581 0.9745 0.3785 0.286 Uiso 1 1 calc R . .
H18C H 0.1212 0.9882 0.3872 0.286 Uiso 1 1 calc R . .
N10 N 0.2020(2) 1.0696(4) 0.4664(4) 0.070(2) Uani 1 1 d . . .
C19 C 0.2269(3) 1.0336(5) 0.4601(5) 0.072(3) Uani 1 1 d . . .
H19 H 0.2186 0.9941 0.4332 0.086 Uiso 1 1 calc R . .
C20 C 0.2674(3) 1.0484(4) 0.4911(4) 0.056(2) Uani 1 1 d . . .
C21 C 0.2897(3) 1.0028(4) 0.4755(5) 0.064(3) Uani 1 1 d . . .
H21 H 0.2787 0.9652 0.4465 0.077 Uiso 1 1 calc R . .
C22 C 0.3278(3) 1.0139(4) 0.5032(5) 0.065(3) Uani 1 1 d . . .
Cl2 Cl 0.35558(9) 0.95744(13) 0.48171(15) 0.0895(8) Uani 1 1 d . . .
C23 C 0.3451(3) 1.0674(4) 0.5476(5) 0.062(2) Uani 1 1 d . . .
H23 H 0.3713 1.0732 0.5669 0.074 Uiso 1 1 calc R . .
C24 C 0.3232(2) 1.1125(4) 0.5633(4) 0.056(2) Uani 1 1 d . . .
H24 H 0.3348 1.1494 0.5929 0.067 Uiso 1 1 calc R . .
C25 C 0.2843(2) 1.1041(4) 0.5358(4) 0.051(2) Uani 1 1 d . . .
O2 O 0.26480(15) 1.1498(3) 0.5530(3) 0.0537(14) Uani 1 1 d . . .
O3 O 0.20312(17) 1.2165(3) 0.4218(3) 0.0613(15) Uani 1 1 d . . .
Mn2 Mn 0.23727(3) 0.78069(5) 0.60714(6) 0.0426(3) Uani 1 1 d . . .
O4 O 0.27541(15) 0.8202(2) 0.5896(3) 0.0481(12) Uani 1 1 d . . .
C26 C 0.3122(2) 0.8290(3) 0.6337(4) 0.0460(18) Uani 1 1 d . . .
C27 C 0.3351(2) 0.8649(4) 0.6085(4) 0.054(2) Uani 1 1 d . . .
H27 H 0.3240 0.8812 0.5615 0.065 Uiso 1 1 calc R . .
C28 C 0.3725(2) 0.8763(4) 0.6510(5) 0.059(2) Uani 1 1 d . . .
H28 H 0.3869 0.9006 0.6335 0.071 Uiso 1 1 calc R . .
C29 C 0.3895(2) 0.8511(4) 0.7217(5) 0.060(2) Uani 1 1 d . . .
Cl3 Cl 0.43760(7) 0.86575(14) 0.77535(16) 0.0916(8) Uani 1 1 d . . .
C30 C 0.3686(2) 0.8146(4) 0.7480(4) 0.055(2) Uani 1 1 d . . .
H30 H 0.3803 0.7981 0.7950 0.066 Uiso 1 1 calc R . .
C31 C 0.3300(2) 0.8020(4) 0.7049(4) 0.0473(18) Uani 1 1 d . . .
C32 C 0.3105(2) 0.7642(4) 0.7359(4) 0.052(2) Uani 1 1 d . . .
H32 H 0.3247 0.7467 0.7819 0.063 Uiso 1 1 calc R . .
N11 N 0.2748(2) 0.7525(3) 0.7055(3) 0.0502(16) Uani 1 1 d . . .
C33 C 0.2574(3) 0.7095(7) 0.7419(5) 0.104(4) Uani 1 1 d . . .
C34A C 0.2192(4) 0.7274(8) 0.7214(8) 0.046(4) Uiso 0.50 1 d P . .
C34B C 0.2218(5) 0.6858(9) 0.7001(9) 0.059(4) Uiso 0.50 1 d P . .
C35 C 0.1971(3) 0.6769(6) 0.7419(6) 0.091(3) Uani 1 1 d . . .
N12 N 0.2021(2) 0.7320(4) 0.6351(4) 0.0596(18) Uani 1 1 d . . .
C36 C 0.1680(3) 0.7197(4) 0.5923(5) 0.058(2) Uani 1 1 d . . .
H36 H 0.1545 0.6938 0.6106 0.069 Uiso 1 1 calc R . .
C37 C 0.1474(2) 0.7409(4) 0.5189(4) 0.0503(19) Uani 1 1 d . . .
C38 C 0.1093(3) 0.7227(4) 0.4816(5) 0.066(2) Uani 1 1 d . . .
H38 H 0.0983 0.6965 0.5045 0.079 Uiso 1 1 calc R . .
C39 C 0.0878(3) 0.7425(5) 0.4125(5) 0.067(2) Uani 1 1 d . . .
Cl4 Cl 0.04037(8) 0.71781(17) 0.36581(18) 0.1103(11) Uani 1 1 d . . .
C40 C 0.1030(3) 0.7840(4) 0.3789(5) 0.067(2) Uani 1 1 d . . .
H40 H 0.0879 0.7995 0.3325 0.081 Uiso 1 1 calc R . .
C41 C 0.1404(2) 0.8024(4) 0.4136(4) 0.055(2) Uani 1 1 d . . .
H41 H 0.1504 0.8299 0.3900 0.066 Uiso 1 1 calc R . .
C42 C 0.1639(2) 0.7807(3) 0.4841(4) 0.0461(18) Uani 1 1 d . . .
O5 O 0.19951(15) 0.7995(3) 0.5145(3) 0.0509(13) Uani 1 1 d . . .
O6 O 0.24741(15) 0.6774(3) 0.5645(3) 0.0545(13) Uani 1 1 d . . .
Mn3 Mn 1.00786(3) 0.15006(6) 0.38815(7) 0.0486(3) Uani 1 1 d . . .
O7 O 1.03283(15) 0.0677(3) 0.4000(4) 0.0701(17) Uani 1 1 d . . .
C43 C 1.0148(3) 0.0092(4) 0.3888(6) 0.065(3) Uani 1 1 d . . .
C44 C 1.0289(3) -0.0447(5) 0.3618(6) 0.085(3) Uani 1 1 d . . .
H44 H 1.0506 -0.0388 0.3556 0.102 Uiso 1 1 calc R . .
C45 C 1.0095(3) -0.1069(5) 0.3447(6) 0.082(3) Uani 1 1 d . . .
H45 H 1.0180 -0.1424 0.3264 0.099 Uiso 1 1 calc R . .
C46 C 0.9776(3) -0.1146(4) 0.3556(5) 0.064(2) Uani 1 1 d . . .
Cl5 Cl 0.95348(8) -0.19214(13) 0.33012(17) 0.0953(9) Uani 1 1 d . . .
C47 C 0.9643(2) -0.0648(4) 0.3830(4) 0.055(2) Uani 1 1 d . . .
H47 H 0.9432 -0.0726 0.3909 0.067 Uiso 1 1 calc R . .
C48 C 0.9821(2) -0.0022(4) 0.3992(4) 0.0510(19) Uani 1 1 d . . .
C49 C 0.9665(2) 0.0507(4) 0.4254(4) 0.055(2) Uani 1 1 d . . .
H49 H 0.9489 0.0382 0.4417 0.065 Uiso 1 1 calc R . .
N13 N 0.97473(16) 0.1131(3) 0.4280(3) 0.0465(15) Uani 1 1 d . . .
C50 C 0.9586(2) 0.1644(4) 0.4565(5) 0.059(2) Uani 1 1 d . . .
H50A H 0.9771 0.1780 0.5044 0.071 Uiso 1 1 calc R . .
H50B H 0.9365 0.1466 0.4597 0.071 Uiso 1 1 calc R . .
C51 C 0.9475(3) 0.2248(4) 0.4055(5) 0.069(3) Uani 1 1 d . . .
H51 H 0.9465 0.2652 0.4321 0.083 Uiso 1 1 calc R . .
C52 C 0.9097(3) 0.2155(5) 0.3426(6) 0.086(3) Uani 1 1 d . . .
H52A H 0.9108 0.1786 0.3137 0.129 Uiso 1 1 calc R . .
H52B H 0.9027 0.2562 0.3143 0.129 Uiso 1 1 calc R . .
H52C H 0.8910 0.2059 0.3593 0.129 Uiso 1 1 calc R . .
N14 N 0.97914(18) 0.2333(3) 0.3845(3) 0.0515(16) Uani 1 1 d . . .
C53 C 0.9877(2) 0.2927(4) 0.3700(4) 0.058(2) Uani 1 1 d . . .
H53 H 0.9731 0.3289 0.3720 0.069 Uiso 1 1 calc R . .
C54 C 1.0178(2) 0.3074(4) 0.3511(4) 0.055(2) Uani 1 1 d . . .
C55 C 1.0233(3) 0.3771(5) 0.3401(5) 0.075(3) Uani 1 1 d . . .
H55 H 1.0084 0.4101 0.3471 0.090 Uiso 1 1 calc R . .
C56 C 1.0504(3) 0.3954(5) 0.3194(5) 0.077(3) Uani 1 1 d . . .
Cl6 Cl 1.05601(10) 0.48013(15) 0.3048(2) 0.1272(14) Uani 1 1 d . . .
C57 C 1.0726(3) 0.3485(5) 0.3104(5) 0.078(3) Uani 1 1 d . . .
H57 H 1.0915 0.3617 0.2978 0.094 Uiso 1 1 calc R . .
C58 C 1.0673(2) 0.2797(4) 0.3198(4) 0.063(2) Uani 1 1 d . . .
H58 H 1.0826 0.2476 0.3128 0.075 Uiso 1 1 calc R . .
C59 C 1.0398(2) 0.2586(4) 0.3393(4) 0.051(2) Uani 1 1 d . . .
O8 O 1.03545(15) 0.1928(3) 0.3446(3) 0.0553(14) Uani 1 1 d . . .
O9 O 0.96187(16) 0.1176(3) 0.2759(3) 0.0635(15) Uani 1 1 d . . .
O10 O 1.05096(15) 0.1855(3) 0.5012(3) 0.0632(15) Uani 1 1 d . . .
O11A O -0.0181(7) 0.5686(13) 0.0463(13) 0.119(8) Uiso 0.33 1 d P . .
O11B O 0.0238(4) 0.6910(7) 0.0382(7) 0.045(3) Uiso 0.33 1 d P . .
O11C O 0.0060(6) 0.6399(12) 0.0357(12) 0.096(6) Uiso 0.33 1 d P . .
O12A O 0.1500(5) 0.5271(9) 0.7552(10) 0.067(5) Uiso 0.33 1 d P . .
O12B O 0.1236(6) 0.5609(11) 0.7111(12) 0.084(6) Uiso 0.33 1 d P . .
O12C O 0.1001(7) 0.5934(13) 0.6581(13) 0.107(7) Uiso 0.33 1 d P . .

loop_
_atom_site_aniso_label
_atom_site_aniso_U_11
_atom_site_aniso_U_22
_atom_site_aniso_U_33
_atom_site_aniso_U_23
_atom_site_aniso_U_13
_atom_site_aniso_U_12
W1 0.04213(15) 0.02913(14) 0.03021(15) 0.00413(12) 0.02021(12) 0.00067(11)
C1 0.046(4) 0.039(4) 0.054(5) -0.003(4) 0.031(4) -0.004(3)
N1 0.066(4) 0.064(5) 0.077(5) -0.027(4) 0.043(4) -0.008(4)
C2 0.045(4) 0.036(4) 0.035(4) 0.007(3) 0.020(3) 0.000(3)
N2 0.051(4) 0.052(4) 0.053(4) 0.014(3) 0.024(3) -0.004(3)
C3 0.047(4) 0.052(5) 0.065(5) 0.032(4) 0.029(4) 0.018(4)
N3 0.066(5) 0.096(6) 0.106(7) 0.056(5) 0.051(5) 0.030(4)
C4 0.053(5) 0.120(9) 0.046(5) -0.030(5) 0.026(4) -0.014(5)
N4 0.080(6) 0.189(11) 0.074(6) -0.054(7) 0.040(5) -0.040(7)
C5 0.050(4) 0.043(4) 0.035(4) 0.004(3) 0.020(3) -0.003(3)
N5 0.051(4) 0.065(4) 0.056(4) 0.006(4) 0.030(3) -0.004(3)
C6 0.062(5) 0.044(4) 0.053(5) 0.014(4) 0.038(4) 0.012(4)
N6 0.096(6) 0.075(5) 0.083(6) 0.049(5) 0.063(5) 0.038(4)
C7 0.070(5) 0.033(4) 0.046(5) 0.001(3) 0.034(4) 0.004(3)
N7 0.122(6) 0.047(4) 0.066(5) 0.006(4) 0.064(5) 0.018(4)
C8 0.047(4) 0.047(4) 0.038(4) 0.002(3) 0.011(3) 0.008(3)
N8 0.056(5) 0.078(5) 0.061(5) 0.010(4) 0.015(4) 0.011(4)
Mn1 0.0658(7) 0.0407(6) 0.0367(6) -0.0077(5) 0.0243(6) -0.0241(5)
O1 0.057(3) 0.045(3) 0.038(3) -0.013(2) 0.021(3) -0.019(2)
C9 0.058(5) 0.047(4) 0.033(4) 0.004(3) 0.021(4) -0.010(4)
C10 0.066(5) 0.056(5) 0.045(5) 0.000(4) 0.022(4) -0.015(4)
C11 0.073(6) 0.060(5) 0.050(5) -0.001(4) 0.033(5) -0.010(4)
C12 0.066(6) 0.068(6) 0.076(6) 0.008(5) 0.042(5) -0.002(5)
Cl1 0.0894(19) 0.087(2) 0.156(3) 0.007(2) 0.072(2) 0.0062(15)
C13 0.050(5) 0.071(6) 0.084(7) 0.014(5) 0.031(5) -0.014(4)
C14 0.062(5) 0.053(5) 0.042(4) 0.003(4) 0.023(4) -0.019(4)
C15 0.066(6) 0.057(5) 0.048(5) 0.006(4) 0.016(4) -0.019(4)
N9 0.061(4) 0.055(4) 0.049(4) -0.004(4) 0.010(3) -0.029(4)
C16 0.127(11) 0.066(8) 0.172(14) -0.041(9) 0.030(10) 0.014(7)
C17 0.147(13) 0.163(15) 0.239(19) -0.167(15) 0.113(13) -0.141(12)
C18 0.22(2) 0.158(17) 0.25(2) 0.029(16) 0.15(2) 0.065(15)
N10 0.104(6) 0.042(4) 0.066(5) -0.020(4) 0.040(5) -0.028(4)
C19 0.115(8) 0.041(5) 0.058(6) -0.023(4) 0.037(6) -0.040(5)
C20 0.101(7) 0.031(4) 0.044(5) -0.006(3) 0.040(5) -0.018(4)
C21 0.113(8) 0.036(5) 0.045(5) 0.001(4) 0.036(5) -0.017(5)
C22 0.118(8) 0.036(4) 0.058(6) 0.006(4) 0.054(6) 0.005(5)
Cl2 0.139(2) 0.0594(15) 0.0902(19) 0.0047(14) 0.0697(18) 0.0167(15)
C23 0.081(6) 0.051(5) 0.057(5) 0.003(4) 0.034(5) 0.005(4)
C24 0.083(6) 0.045(5) 0.042(5) -0.002(4) 0.030(5) -0.011(4)
C25 0.079(6) 0.039(4) 0.039(4) 0.000(3) 0.030(4) -0.017(4)
O2 0.070(4) 0.047(3) 0.050(3) -0.017(3) 0.032(3) -0.023(3)
O3 0.099(4) 0.051(3) 0.044(3) -0.013(3) 0.041(3) -0.031(3)
Mn2 0.0623(7) 0.0365(6) 0.0376(6) 0.0024(5) 0.0301(6) 0.0046(5)
O4 0.066(3) 0.047(3) 0.039(3) 0.003(2) 0.031(3) -0.005(2)
C26 0.068(5) 0.029(4) 0.041(4) -0.005(3) 0.025(4) 0.001(3)
C27 0.078(6) 0.038(4) 0.050(5) 0.009(4) 0.032(5) 0.006(4)
C28 0.062(5) 0.046(5) 0.067(6) 0.005(4) 0.026(5) -0.005(4)
C29 0.057(5) 0.047(5) 0.071(6) 0.002(4) 0.025(5) 0.003(4)
Cl3 0.0688(15) 0.0864(18) 0.099(2) 0.0241(16) 0.0191(14) -0.0081(13)
C30 0.064(5) 0.049(5) 0.046(5) -0.001(4) 0.019(4) 0.005(4)
C31 0.061(5) 0.042(4) 0.046(4) -0.003(4) 0.031(4) -0.001(3)
C32 0.069(6) 0.051(5) 0.035(4) 0.003(4) 0.022(4) 0.006(4)
N11 0.073(5) 0.051(4) 0.035(3) 0.007(3) 0.033(3) 0.000(3)
C33 0.072(7) 0.176(12) 0.060(6) 0.053(7) 0.025(5) -0.024(7)
C35 0.088(7) 0.111(9) 0.089(8) 0.046(7) 0.054(6) -0.007(6)
N12 0.056(4) 0.069(5) 0.058(4) 0.023(4) 0.030(4) 0.005(3)
C36 0.067(6) 0.059(5) 0.065(6) 0.013(4) 0.044(5) 0.004(4)
C37 0.058(5) 0.040(4) 0.057(5) -0.001(4) 0.030(4) 0.006(4)
C38 0.079(6) 0.055(5) 0.083(7) 0.011(5) 0.053(6) 0.002(4)
C39 0.063(6) 0.063(6) 0.078(7) 0.001(5) 0.033(5) 0.002(4)
Cl4 0.0665(17) 0.115(2) 0.124(3) 0.016(2) 0.0201(17) -0.0140(16)
C40 0.066(6) 0.065(6) 0.060(6) 0.002(5) 0.018(5) 0.007(5)
C41 0.066(5) 0.045(5) 0.054(5) 0.004(4) 0.026(4) 0.006(4)
C42 0.066(5) 0.032(4) 0.049(5) 0.000(3) 0.033(4) 0.011(3)
O5 0.057(3) 0.056(3) 0.045(3) 0.010(3) 0.027(3) -0.001(3)
O6 0.085(4) 0.045(3) 0.043(3) -0.002(2) 0.037(3) 0.003(3)
Mn3 0.0530(7) 0.0389(6) 0.0587(8) 0.0048(6) 0.0293(6) -0.0034(5)
O7 0.060(3) 0.045(3) 0.117(5) 0.007(3) 0.050(4) 0.000(3)
C43 0.060(5) 0.040(4) 0.099(8) 0.010(5) 0.039(5) 0.001(4)
C44 0.091(7) 0.053(6) 0.142(10) 0.005(6) 0.079(7) 0.002(5)
C45 0.104(8) 0.047(5) 0.119(9) -0.004(6) 0.071(7) -0.002(5)
C46 0.071(6) 0.043(5) 0.067(6) 0.009(4) 0.021(5) -0.010(4)
Cl5 0.103(2) 0.0606(15) 0.118(2) -0.0178(15) 0.0458(18) -0.0266(14)
C47 0.066(5) 0.044(5) 0.053(5) 0.010(4) 0.024(4) -0.004(4)
C48 0.049(4) 0.049(5) 0.054(5) 0.013(4) 0.021(4) -0.003(4)
C49 0.053(5) 0.059(5) 0.052(5) 0.011(4) 0.024(4) -0.005(4)
N13 0.045(3) 0.046(4) 0.047(4) 0.001(3) 0.020(3) -0.005(3)
C50 0.060(5) 0.061(5) 0.064(6) -0.004(5) 0.035(5) -0.006(4)
C51 0.069(6) 0.053(5) 0.087(7) -0.012(5) 0.036(6) -0.010(4)
C52 0.073(7) 0.085(7) 0.100(8) -0.001(6) 0.039(6) 0.005(5)
N14 0.051(4) 0.042(4) 0.059(4) 0.001(3) 0.022(3) 0.003(3)
C53 0.061(5) 0.044(5) 0.054(5) -0.006(4) 0.014(4) -0.001(4)
C54 0.058(5) 0.040(4) 0.047(5) 0.000(4) 0.007(4) -0.012(4)
C55 0.081(7) 0.051(5) 0.069(6) 0.005(5) 0.014(5) -0.014(5)
C56 0.080(7) 0.056(6) 0.078(7) 0.012(5) 0.021(6) -0.025(5)
Cl6 0.123(3) 0.0647(17) 0.163(3) 0.037(2) 0.036(2) -0.0332(16)
C57 0.070(6) 0.087(8) 0.062(6) 0.015(6) 0.015(5) -0.039(6)
C58 0.072(6) 0.057(5) 0.055(5) -0.002(4) 0.024(5) -0.020(4)
C59 0.059(5) 0.051(5) 0.034(4) -0.001(4) 0.013(4) -0.017(4)
O8 0.068(3) 0.045(3) 0.063(4) 0.001(3) 0.039(3) -0.011(3)
O9 0.073(4) 0.062(4) 0.058(4) -0.007(3) 0.031(3) -0.019(3)
O10 0.054(3) 0.069(4) 0.061(4) 0.005(3) 0.021(3) -0.010(3)

loop_
_atom_type_symbol
_atom_type_description
_atom_type_scat_dispersion_real
_atom_type_scat_dispersion_imag
_atom_type_scat_source
C C 0.0033 0.0016 'International Tables Vol C Tables 4.2.6.8 and 6.1.1.4'
H H 0.0000 0.0000 'International Tables Vol C Tables 4.2.6.8 and 6.1.1.4'
N N 0.0061 0.0033 'International Tables Vol C Tables 4.2.6.8 and 6.1.1.4'
O O 0.0106 0.0060 'International Tables Vol C Tables 4.2.6.8 and 6.1.1.4'
Mn Mn 0.3368 0.7283 'International Tables Vol C Tables 4.2.6.8 and 6.1.1.4'
W W -0.8490 6.8722 'International Tables Vol C Tables 4.2.6.8 and 6.1.1.4'
Cl Cl 0.1484 0.1585 'International Tables Vol C Tables 4.2.6.8 and 6.1.1.4'

loop_
_geom_angle_atom_site_label_1
_geom_angle_atom_site_label_2
_geom_angle_atom_site_label_3
_geom_angle
_geom_angle_site_symmetry_1
_geom_angle_site_symmetry_3
_geom_angle_publ_flag
C4 W1 C2 92.3(3) . . ?
C4 W1 C6 100.4(4) . . ?
C2 W1 C6 145.1(3) . . ?
C4 W1 C1 145.6(3) . . ?
C2 W1 C1 96.1(3) . . ?
C6 W1 C1 91.5(3) . . ?
C4 W1 C7 71.2(3) . . ?
C2 W1 C7 79.1(3) . . ?
C6 W1 C7 74.6(3) . . ?
C1 W1 C7 143.2(3) . . ?
C4 W1 C8 142.2(3) . . ?
C2 W1 C8 73.9(3) . . ?
C6 W1 C8 76.2(3) . . ?
C1 W1 C8 72.0(3) . . ?
C7 W1 C8 71.7(3) . . ?
C4 W1 C3 75.2(4) . . ?
C2 W1 C3 70.6(3) . . ?
C6 W1 C3 144.1(3) . . ?
C1 W1 C3 76.3(3) . . ?
C7 W1 C3 133.2(3) . . ?
C8 W1 C3 128.8(3) . . ?
C4 W1 C5 76.8(3) . . ?
C2 W1 C5 144.5(3) . . ?
C6 W1 C5 70.4(3) . . ?
C1 W1 C5 77.1(3) . . ?
C7 W1 C5 126.4(3) . . ?
C8 W1 C5 133.3(3) . . ?
C3 W1 C5 74.0(3) . . ?
N1 C1 W1 176.0(7) . . ?
N2 C2 W1 178.8(6) . . ?
C2 N2 Mn1 155.4(6) . . ?
N3 C3 W1 175.3(9) . . ?
N4 C4 W1 179.2(10) . . ?
N5 C5 W1 176.2(7) . . ?
N6 C6 W1 178.1(7) . . ?
N7 C7 W1 177.8(7) . . ?
C7 N7 Mn2 161.1(7) . . ?
N8 C8 W1 176.7(7) . . ?
O1 Mn1 O2 92.6(2) . . ?
O1 Mn1 N10 174.6(3) . . ?
O2 Mn1 N10 92.7(3) . . ?
O1 Mn1 N9 92.3(3) . . ?
O2 Mn1 N9 175.1(3) . . ?
N10 Mn1 N9 82.4(3) . . ?
O1 Mn1 O3 89.1(2) . . ?
O2 Mn1 O3 92.7(2) . . ?
N10 Mn1 O3 91.5(3) . . ?
N9 Mn1 O3 86.8(2) . . ?
O1 Mn1 N2 93.1(2) . . ?
O2 Mn1 N2 93.4(2) . . ?
N10 Mn1 N2 85.8(3) . . ?
N9 Mn1 N2 86.9(3) . . ?
O3 Mn1 N2 173.4(2) . . ?
C9 O1 Mn1 128.6(4) . . ?
O1 C9 C14 124.5(7) . . ?
O1 C9 C10 117.7(7) . . ?
C14 C9 C10 117.8(8) . . ?
C11 C10 C9 121.6(8) . . ?
C12 C11 C10 119.2(8) . . ?
C13 C12 C11 120.8(9) . . ?
C13 C12 Cl1 120.1(7) . . ?
C11 C12 Cl1 119.1(8) . . ?
C12 C13 C14 120.9(8) . . ?
C13 C14 C9 119.7(8) . . ?
C13 C14 C15 118.1(8) . . ?
C9 C14 C15 122.1(8) . . ?
N9 C15 C14 127.3(8) . . ?
C15 N9 C16 117.8(8) . . ?
C15 N9 Mn1 125.2(6) . . ?
C16 N9 Mn1 116.9(7) . . ?
C17 C16 N9 108.5(10) . . ?
C16 C17 C18 117.3(13) . . ?
C16 C17 N10 121.4(10) . . ?
C18 C17 N10 121.1(17) . . ?
C19 N10 C17 124.7(9) . . ?
C19 N10 Mn1 125.5(6) . . ?
C17 N10 Mn1 109.7(8) . . ?
N10 C19 C20 126.0(8) . . ?
C21 C20 C25 120.0(9) . . ?
C21 C20 C19 116.5(8) . . ?
C25 C20 C19 123.5(8) . . ?
C22 C21 C20 119.1(8) . . ?
C21 C22 C23 122.2(9) . . ?
C21 C22 Cl2 119.0(7) . . ?
C23 C22 Cl2 118.8(9) . . ?
C22 C23 C24 118.8(9) . . ?
C23 C24 C25 121.4(8) . . ?
O2 C25 C24 118.3(7) . . ?
O2 C25 C20 123.3(8) . . ?
C24 C25 C20 118.4(8) . . ?
C25 O2 Mn1 128.8(5) . . ?
O5 Mn2 O4 93.1(2) . . ?
O5 Mn2 N12 93.4(3) . . ?
O4 Mn2 N12 172.8(3) . . ?
O5 Mn2 N11 174.4(3) . . ?
O4 Mn2 N11 91.5(2) . . ?
N12 Mn2 N11 81.8(3) . . ?
O5 Mn2 N7 91.0(3) . . ?
O4 Mn2 N7 93.6(2) . . ?
N12 Mn2 N7 89.4(3) . . ?
N11 Mn2 N7 91.8(3) . . ?
O5 Mn2 O6 88.6(2) . . ?
O4 Mn2 O6 90.1(2) . . ?
N12 Mn2 O6 87.0(3) . . ?
N11 Mn2 O6 88.3(2) . . ?
N7 Mn2 O6 176.3(2) . . ?
C26 O4 Mn2 129.9(5) . . ?
O4 C26 C27 119.0(7) . . ?
O4 C26 C31 122.8(7) . . ?
C27 C26 C31 118.2(7) . . ?
C28 C27 C26 121.9(8) . . ?
C27 C28 C29 119.3(8) . . ?
C30 C29 C28 120.9(8) . . ?
C30 C29 Cl3 120.4(7) . . ?
C28 C29 Cl3 118.7(7) . . ?
C29 C30 C31 120.6(8) . . ?
C30 C31 C32 117.3(7) . . ?
C30 C31 C26 119.0(7) . . ?
C32 C31 C26 123.6(7) . . ?
N11 C32 C31 125.0(7) . . ?
C32 N11 C33 120.4(7) . . ?
C32 N11 Mn2 127.0(5) . . ?
C33 N11 Mn2 112.5(5) . . ?
C34B C33 C34A 40.4(8) . . ?
C34B C33 N11 116.7(10) . . ?
C34A C33 N11 111.9(10) . . ?
C34B C34A C33 66.9(15) . . ?
C34B C34A C35 75.9(15) . . ?
C33 C34A C35 115.0(12) . . ?
C34B C34A N12 67.2(15) . . ?
C33 C34A N12 101.9(10) . . ?
C35 C34A N12 110.2(10) . . ?
C34A C34B C33 72.7(16) . . ?
C34A C34B N12 77.3(15) . . ?
C33 C34B N12 109.2(13) . . ?
C34A C34B C35 67.9(15) . . ?
C33 C34B C35 113.7(13) . . ?
N12 C34B C35 111.2(11) . . ?
C34A C35 C34B 36.2(7) . . ?
C36 N12 C34B 117.8(9) . . ?
C36 N12 C34A 123.7(8) . . ?
C34B N12 C34A 35.5(7) . . ?
C36 N12 Mn2 123.7(6) . . ?
C34B N12 Mn2 114.1(7) . . ?
C34A N12 Mn2 110.9(7) . . ?
N12 C36 C37 127.5(8) . . ?
C38 C37 C42 119.2(8) . . ?
C38 C37 C36 118.1(8) . . ?
C42 C37 C36 122.7(7) . . ?
C39 C38 C37 121.3(8) . . ?
C38 C39 C40 120.1(9) . . ?
C38 C39 Cl4 120.8(8) . . ?
C40 C39 Cl4 119.1(8) . . ?
C41 C40 C39 120.2(9) . . ?
C40 C41 C42 121.3(8) . . ?
O5 C42 C41 118.6(7) . . ?
O5 C42 C37 123.5(7) . . ?
C41 C42 C37 117.8(8) . . ?
C42 O5 Mn2 128.8(5) . . ?
O7 Mn3 O8 94.1(2) . . ?
O7 Mn3 N13 91.8(2) . . ?
O8 Mn3 N13 173.7(2) . . ?
O7 Mn3 N14 172.7(3) . . ?
O8 Mn3 N14 92.9(3) . . ?
N13 Mn3 N14 81.3(3) . . ?
O7 Mn3 O10 91.6(2) . . ?
O8 Mn3 O10 91.9(2) . . ?
N13 Mn3 O10 90.5(2) . . ?
N14 Mn3 O10 86.2(2) . . ?
O7 Mn3 O9 91.1(2) . . ?
O8 Mn3 O9 90.0(2) . . ?
N13 Mn3 O9 87.3(2) . . ?
N14 Mn3 O9 90.9(2) . . ?
O10 Mn3 O9 176.6(2) . . ?
C43 O7 Mn3 122.0(5) . . ?
O7 C43 C48 124.6(8) . . ?
O7 C43 C44 116.6(8) . . ?
C48 C43 C44 118.8(8) . . ?
C45 C44 C43 119.2(9) . . ?
C46 C45 C44 119.2(9) . . ?
C47 C46 C45 122.7(8) . . ?
C47 C46 Cl5 120.1(7) . . ?
C45 C46 Cl5 117.2(7) . . ?
C46 C47 C48 120.1(8) . . ?
C47 C48 C43 120.0(8) . . ?
C47 C48 C49 119.0(8) . . ?
C43 C48 C49 121.0(7) . . ?
N13 C49 C48 125.2(8) . . ?
C49 N13 C50 122.9(7) . . ?
C49 N13 Mn3 123.2(6) . . ?
C50 N13 Mn3 113.8(5) . . ?
N13 C50 C51 107.8(7) . . ?
C52 C51 N14 113.1(8) . . ?
C52 C51 C50 112.1(8) . . ?
N14 C51 C50 105.7(7) . . ?
C53 N14 C51 120.3(7) . . ?
C53 N14 Mn3 124.0(6) . . ?
C51 N14 Mn3 115.5(5) . . ?
N14 C53 C54 125.4(8) . . ?
C59 C54 C55 119.4(9) . . ?
C59 C54 C53 124.3(7) . . ?
C55 C54 C53 116.1(8) . . ?
C56 C55 C54 120.0(10) . . ?
C57 C56 C55 120.7(9) . . ?
C57 C56 Cl6 120.0(9) . . ?
C55 C56 Cl6 119.3(9) . . ?
C56 C57 C58 120.1(9) . . ?
C59 C58 C57 121.3(9) . . ?
O8 C59 C58 117.9(8) . . ?
O8 C59 C54 123.7(7) . . ?
C58 C59 C54 118.4(8) . . ?
C59 O8 Mn3 126.9(5) . . ?
O11B O11C O11A 171(2) . . ?
O12A O12B O12C 168(2) . . ?

loop_
_geom_bond_atom_site_label_1
_geom_bond_atom_site_label_2
_geom_bond_distance
_geom_bond_site_symmetry_2
_geom_bond_publ_flag
W1 C4 2.141(9) . ?
W1 C2 2.142(7) . ?
W1 C6 2.147(7) . ?
W1 C1 2.148(8) . ?
W1 C7 2.161(7) . ?
W1 C8 2.165(8) . ?
W1 C3 2.179(7) . ?
W1 C5 2.180(8) . ?
C1 N1 1.139(9) . ?
C2 N2 1.154(8) . ?
N2 Mn1 2.288(6) . ?
C3 N3 1.133(9) . ?
C4 N4 1.160(10) . ?
C5 N5 1.134(8) . ?
C6 N6 1.142(9) . ?
C7 N7 1.147(9) . ?
N7 Mn2 2.289(7) . ?
C8 N8 1.130(10) . ?
Mn1 O1 1.871(5) . ?
Mn1 O2 1.893(5) . ?
Mn1 N10 1.984(7) . ?
Mn1 N9 1.988(7) . ?
Mn1 O3 2.266(5) . ?
O1 C9 1.328(9) . ?
C9 C14 1.405(10) . ?
C9 C10 1.409(10) . ?
C10 C11 1.386(11) . ?
C11 C12 1.380(11) . ?
C12 C13 1.366(12) . ?
C12 Cl1 1.739(9) . ?
C13 C14 1.399(12) . ?
C14 C15 1.419(11) . ?
C15 N9 1.259(11) . ?
N9 C16 1.473(13) . ?
C16 C17 1.360(18) . ?
C17 C18 1.368(19) . ?
C17 N10 1.484(14) . ?
N10 C19 1.265(12) . ?
C19 C20 1.457(12) . ?
C20 C21 1.395(12) . ?
C20 C25 1.402(10) . ?
C21 C22 1.363(14) . ?
C22 C23 1.367(12) . ?
C22 Cl2 1.755(10) . ?
C23 C24 1.376(11) . ?
C24 C25 1.386(11) . ?
C25 O2 1.332(9) . ?
Mn2 O5 1.866(5) . ?
Mn2 O4 1.868(5) . ?
Mn2 N12 1.975(7) . ?
Mn2 N11 1.989(6) . ?
Mn2 O6 2.329(5) . ?
O4 C26 1.334(9) . ?
C26 C27 1.417(10) . ?
C26 C31 1.425(10) . ?
C27 C28 1.356(11) . ?
C28 C29 1.402(11) . ?
C29 C30 1.378(11) . ?
C29 Cl3 1.740(8) . ?
C30 C31 1.397(10) . ?
C31 C32 1.417(10) . ?
C32 N11 1.278(9) . ?
N11 C33 1.490(10) . ?
C33 C34B 1.360(18) . ?
C33 C34A 1.411(18) . ?
C34A C34B 0.958(19) . ?
C34A C35 1.504(17) . ?
C34A N12 1.611(16) . ?
C34B N12 1.523(18) . ?
C34B C35 1.574(19) . ?
N12 C36 1.258(10) . ?
C36 C37 1.430(11) . ?
C37 C38 1.394(11) . ?
C37 C42 1.406(10) . ?
C38 C39 1.355(12) . ?
C39 C40 1.377(12) . ?
C39 Cl4 1.744(9) . ?
C40 C41 1.364(11) . ?
C41 C42 1.404(10) . ?
C42 O5 1.309(9) . ?
Mn3 O7 1.860(5) . ?
Mn3 O8 1.896(5) . ?
Mn3 N13 1.972(6) . ?
Mn3 N14 1.978(6) . ?
Mn3 O10 2.304(6) . ?
Mn3 O9 2.310(5) . ?
O7 C43 1.320(9) . ?
C43 C48 1.417(11) . ?
C43 C44 1.427(13) . ?
C44 C45 1.405(13) . ?
C45 C46 1.379(12) . ?
C46 C47 1.354(12) . ?
C46 Cl5 1.754(8) . ?
C47 C48 1.386(10) . ?
C48 C49 1.437(11) . ?
C49 N13 1.270(9) . ?
N13 C50 1.456(10) . ?
C50 C51 1.523(12) . ?
C51 C52 1.487(12) . ?
C51 N14 1.505(10) . ?
N14 C53 1.293(9) . ?
C53 C54 1.438(11) . ?
C54 C59 1.388(11) . ?
C54 C55 1.428(11) . ?
C55 C56 1.367(13) . ?
C56 C57 1.343(14) . ?
C56 Cl6 1.732(9) . ?
C57 C58 1.403(12) . ?
C58 C59 1.381(11) . ?
C59 O8 1.321(9) . ?
O11A O11C 1.77(3) . ?
O11B O11C 1.22(2) . ?
O12A O12B 1.23(2) . ?
O12B O12C 1.25(3) . ?
